data_4304812
loop_
_publ_author_name
'Xian-Ming Zhang'
'Ying-Lian Qing'
'Hai-Shun Wu'

_publ_contact_author
;
      'Zhang, Xian-Ming'
      School of Chemistry & Material Science
      Shanxi Normal University
      Linfen 041004
      Shanxi Province
      P. R. China
;
_publ_contact_author_email zhangxm@dns.sxnu.edu.cn
_publ_contact_author_fax 86-357-2051402
_publ_contact_author_phone 86-357-2051402
_publ_section_title
;
Two Cuprous Cyanide Polymorphs: Diamond Net versus 3,4-Connected Net
;
_journal_name_full 'Inorganic Chemistry'
_journal_page_first 2255
_journal_page_last 2257
_journal_paper_doi 10.1021/ic702394w
_journal_volume 47
_journal_year 2008
_chemical_formula_sum 'C3 H5 Cu2 N3 O2'
_chemical_formula_weight 242.18
_chemical_name_systematic
; 
 ? 
;
_space_group_IT_number 14
_symmetry_cell_setting monoclinic
_symmetry_space_group_name_Hall '-P 2ybc'
_symmetry_space_group_name_H-M 'P 1 21/c 1'
_atom_sites_solution_hydrogens geom
_atom_sites_solution_primary direct
_atom_sites_solution_secondary difmap
_audit_creation_method SHELXL-97
_cell_angle_alpha 90.00
_cell_angle_beta 95.773(2)
_cell_angle_gamma 90.00
_cell_formula_units_Z 4
_cell_length_a 12.0108(16)
_cell_length_b 8.3037(11)
_cell_length_c 7.5441(10)
_cell_measurement_temperature 298(2)
_cell_volume 748.59(17)
_computing_cell_refinement 'SMART (Bruker, 2001)'
_computing_data_collection 'SMART (Bruker, 2001)'
_computing_data_reduction 'SAINT (Bruker, 2001)'
_computing_molecular_graphics 'ORTEP-II (Johnson, 1976)'
_computing_publication_material 'SHELXL-97 (Sheldrick, 1997)'
_computing_structure_refinement 'SHELXL-97 (Sheldrick, 1997)'
_computing_structure_solution 'SHELXS-97 (Sheldrick, 1990)'
_diffrn_ambient_temperature 298(2)
_diffrn_measured_fraction_theta_full 0.955
_diffrn_measured_fraction_theta_max 0.955
_diffrn_measurement_device_type 'Bruker Apex CCD Diffractometer'
_diffrn_measurement_method '\f and \w scan'
_diffrn_radiation_monochromator graphite
_diffrn_radiation_source 'fine-focus sealed tube'
_diffrn_radiation_type MoK\a
_diffrn_radiation_wavelength 0.71073
_diffrn_reflns_av_R_equivalents 0.0204
_diffrn_reflns_av_sigmaI/netI 0.0302
_diffrn_reflns_limit_h_max 15
_diffrn_reflns_limit_h_min -10
_diffrn_reflns_limit_k_max 10
_diffrn_reflns_limit_k_min -10
_diffrn_reflns_limit_l_max 9
_diffrn_reflns_limit_l_min -9
_diffrn_reflns_number 3502
_diffrn_reflns_theta_full 27.00
_diffrn_reflns_theta_max 27.00
_diffrn_reflns_theta_min 1.70
_diffrn_standards_decay_% 0
_diffrn_standards_interval_count 0
_diffrn_standards_number 0
_exptl_absorpt_coefficient_mu 5.622
_exptl_absorpt_correction_T_max 0.7663
_exptl_absorpt_correction_T_min 0.4310
_exptl_absorpt_correction_type empirical
_exptl_absorpt_process_details 'SADABS, Sheldrick 1997'
_exptl_crystal_colour 'pale yellow'
_exptl_crystal_density_diffrn 2.149
_exptl_crystal_density_method 'not measured'
_exptl_crystal_description rod
_exptl_crystal_F_000 472
_exptl_crystal_size_max 0.18
_exptl_crystal_size_mid 0.09
_exptl_crystal_size_min 0.05
_refine_diff_density_max 1.445
_refine_diff_density_min -0.375
_refine_diff_density_rms 0.168
_refine_ls_extinction_method none
_refine_ls_goodness_of_fit_ref 1.183
_refine_ls_hydrogen_treatment none
_refine_ls_matrix_type full
_refine_ls_number_parameters 91
_refine_ls_number_reflns 1563
_refine_ls_number_restraints 0
_refine_ls_restrained_S_all 1.183
_refine_ls_R_factor_all 0.0681
_refine_ls_R_factor_gt 0.0605
_refine_ls_shift/su_max 0.000
_refine_ls_shift/su_mean 0.000
_refine_ls_structure_factor_coef Fsqd
_refine_ls_weighting_details 'calc w=1/[\s^2^(Fo^2^)+(0.0887P)^2^+1.3015P] where P=(Fo^2^+2Fc^2^)/3'
_refine_ls_weighting_scheme calc
_refine_ls_wR_factor_gt 0.1687
_refine_ls_wR_factor_ref 0.1764
_reflns_number_gt 1360
_reflns_number_total 1563
_reflns_threshold_expression >2sigma(I)
_cod_data_source_file ic702394w-file005_1.cif
_cod_data_source_block 2
_cod_depositor_comments
;
The following automatic conversions were performed:
'_symmetry_cell_setting' value 'Monoclinic' changed to 'monoclinic'
according to '/home/saulius/struct/CIF-dictionaries/cif_core.dic'
dictionary named 'cif_core.dic' version 2.4.1 from
2010-06-29.

'_exptl_absorpt_correction_type' value 'Empirical' changed to
'empirical' according to
'/home/saulius/struct/CIF-dictionaries/cif_core.dic' dictionary named
'cif_core.dic' version 2.4.1 from 2010-06-29.

Automatic conversion script
Id: cif_fix_enum 1527 2010-12-29 10:47:43Z saulius 
;
_cod_database_code 4304812

loop_
_symmetry_equiv_pos_as_xyz
'x, y, z'
'-x, y+1/2, -z+1/2'
'-x, -y, -z'
'x, -y-1/2, z-1/2'

loop_
_atom_site_label
_atom_site_type_symbol
_atom_site_fract_x
_atom_site_fract_y
_atom_site_fract_z
_atom_site_U_iso_or_equiv
_atom_site_adp_type
_atom_site_occupancy
_atom_site_symmetry_multiplicity
_atom_site_calc_flag
_atom_site_refinement_flags
_atom_site_disorder_assembly
_atom_site_disorder_group
Cu1 Cu 0.06952(8) 0.11272(10) 0.12394(13) 0.0509(3) Uani 1 1 d . . .
Cu2 Cu 0.39714(8) 0.28974(11) -0.18114(13) 0.0535(3) Uani 1 1 d . . .
C1 C -0.0426(5) 0.4171(8) 0.2607(9) 0.0430(14) Uani 1 1 d . . .
C2 C 0.2703(5) 0.2323(8) -0.0605(8) 0.0395(13) Uani 1 1 d . . .
C3 C 0.5336(6) -0.0141(9) -0.2712(10) 0.0477(15) Uani 1 1 d . . .
N1 N -0.0231(5) 0.3037(7) 0.1833(8) 0.0469(13) Uani 1 1 d . . .
N2 N 0.1953(5) 0.1896(7) 0.0083(8) 0.0502(14) Uani 1 1 d . . .
N3 N 0.4831(6) 0.1005(9) -0.2421(10) 0.0630(17) Uani 1 1 d . . .
O1W O 0.1944(3) -0.4372(4) 0.1441(5) 0.0265(7) Uani 1 1 d . . .
O2W O 0.3213(5) -0.2140(9) -0.0584(9) 0.0820(19) Uani 1 1 d . . .

loop_
_atom_site_aniso_label
_atom_site_aniso_U_11
_atom_site_aniso_U_22
_atom_site_aniso_U_33
_atom_site_aniso_U_23
_atom_site_aniso_U_13
_atom_site_aniso_U_12
Cu1 0.0580(6) 0.0336(5) 0.0647(6) 0.0030(4) 0.0236(4) -0.0019(3)
Cu2 0.0465(5) 0.0448(6) 0.0715(7) 0.0029(4) 0.0172(4) -0.0017(4)
C1 0.043(3) 0.030(3) 0.058(4) 0.003(3) 0.010(3) 0.001(3)
C2 0.038(3) 0.040(3) 0.040(3) 0.001(3) 0.001(2) -0.006(3)
C3 0.052(4) 0.042(4) 0.050(4) -0.003(3) 0.009(3) 0.003(3)
N1 0.050(3) 0.037(3) 0.055(3) -0.002(2) 0.010(3) 0.002(2)
N2 0.056(4) 0.049(4) 0.046(3) -0.003(2) 0.006(3) -0.006(3)
N3 0.061(4) 0.056(4) 0.075(5) 0.005(3) 0.020(3) 0.004(3)
O1W 0.0376(19) 0.0143(16) 0.0272(17) -0.0001(13) 0.0024(14) 0.0000(14)
O2W 0.064(4) 0.103(5) 0.078(4) -0.003(4) 0.003(3) -0.012(3)

loop_
_atom_type_symbol
_atom_type_description
_atom_type_scat_dispersion_real
_atom_type_scat_dispersion_imag
_atom_type_scat_source
C C 0.0033 0.0016 'International Tables Vol C Tables 4.2.6.8 and 6.1.1.4'
H H 0.0000 0.0000 'International Tables Vol C Tables 4.2.6.8 and 6.1.1.4'
N N 0.0061 0.0033 'International Tables Vol C Tables 4.2.6.8 and 6.1.1.4'
O O 0.0106 0.0060 'International Tables Vol C Tables 4.2.6.8 and 6.1.1.4'
Cu Cu 0.3201 1.2651 'International Tables Vol C Tables 4.2.6.8 and 6.1.1.4'

loop_
_geom_angle_atom_site_label_1
_geom_angle_atom_site_label_2
_geom_angle_atom_site_label_3
_geom_angle
_geom_angle_site_symmetry_1
_geom_angle_site_symmetry_3
_geom_angle_publ_flag
C1 Cu1 N2 132.3(3) 2_545 . ?
C1 Cu1 N1 116.8(3) 2_545 . ?
N2 Cu1 N1 108.4(2) . . ?
C1 Cu1 Cu1 69.1(2) 2_545 3 ?
N2 Cu1 Cu1 109.52(18) . 3 ?
N1 Cu1 Cu1 109.98(18) . 3 ?
C3 Cu2 C2 134.1(3) 2_654 . ?
C3 Cu2 N3 113.3(3) 2_654 . ?
C2 Cu2 N3 112.0(3) . . ?
N1 C1 Cu1 175.8(6) . 2 ?
N2 C2 Cu2 176.3(6) . . ?
N3 C3 Cu2 174.7(7) . 2_644 ?
C1 N1 Cu1 155.2(6) . . ?
C2 N2 Cu1 178.7(6) . . ?
C3 N3 Cu2 177.2(7) . . ?

loop_
_geom_bond_atom_site_label_1
_geom_bond_atom_site_label_2
_geom_bond_distance
_geom_bond_site_symmetry_2
_geom_bond_publ_flag
Cu1 C1 1.886(7) 2_545 ?
Cu1 N2 1.927(6) . ?
Cu1 N1 2.013(6) . ?
Cu1 Cu1 3.0269(19) 3 ?
Cu2 C3 1.880(7) 2_654 ?
Cu2 C2 1.912(6) . ?
Cu2 N3 1.960(7) . ?
C1 N1 1.145(8) . ?
C1 Cu1 1.886(7) 2 ?
C2 N2 1.141(9) . ?
C3 N3 1.162(10) . ?
C3 Cu2 1.880(7) 2_644 ?
